data_4113476
loop_
_publ_author_name
'Karel M. J. Brands'
'Joseph F. Payack'
'Jonathan D. Rosen'
'Todd D. Nelson'
'Alexander Candelario'
'Mark A. Huffman'
'Matthew M. Zhao'
'Jing Li'
'Bridgette Craig'
'Zhiguo J. Song'
'David M. Tschaen'
'Karl Hansen'
'Paul N. Devine'
'Philip J. Pye'
'Kai Rossen'
'Peter G. Dormer'
'Robert A. Reamer'
'Christopher J. Welch'
'David J. Mathre'
'Nancy N. Tsou'
'James M. McNamara'
'Paul J. Reider'

_publ_section_title
;
 Efficient Synthesis of NK1 Receptor Antagonist Aprepitant Using a
 Crystallization-Induced Diastereoselective Transformation
;
_journal_name_full 'Journal of the American Chemical Society'
_journal_page_first 2129
_journal_page_last 2135
_journal_paper_doi 10.1021/ja027458g
_journal_volume 125
_journal_year 2003
_chemical_formula_moiety 'C27 H22 F7 N O2'
_chemical_formula_sum 'C27 H22 F7 N O2'
_chemical_formula_weight 525.46
_chemical_name_systematic
; 
 ? 
;
_space_group_IT_number 2
_symmetry_cell_setting triclinic
_symmetry_space_group_name_Hall '-P 1'
_symmetry_space_group_name_H-M 'P -1'
_atom_sites_solution_hydrogens geom
_atom_sites_solution_primary direct
_atom_sites_solution_secondary difmap
_audit_creation_method SHELXL-97
_cell_angle_alpha 102.806(6)
_cell_angle_beta 98.216(6)
_cell_angle_gamma 103.386(6)
_cell_formula_units_Z 2
_cell_length_a 9.098(4)
_cell_length_b 9.876(4)
_cell_length_c 14.495(6)
_cell_measurement_temperature 298(2)
_cell_volume 1209.3(9)
_computing_cell_refinement 'Bruker SMART'
_computing_data_collection 'Bruker SMART'
_computing_data_reduction 'Bruker SHELXTL'
_computing_molecular_graphics 'Bruker SHELXTL'
_computing_publication_material 'Bruker SHELXTL'
_computing_structure_refinement 'SHELXL-97 (Sheldrick, 1997)'
_computing_structure_solution 'SHELXS-97 (Sheldrick, 1990)'
_diffrn_ambient_temperature 298(2)
_diffrn_measured_fraction_theta_full 0.981
_diffrn_measured_fraction_theta_max 0.981
_diffrn_measurement_device_type 'CCD area detector'
_diffrn_measurement_method 'phi and omega scans'
_diffrn_radiation_monochromator graphite
_diffrn_radiation_source 'sealed tube'
_diffrn_radiation_type MoK\a
_diffrn_radiation_wavelength 0.71073
_diffrn_reflns_av_R_equivalents 0.0617
_diffrn_reflns_av_sigmaI/netI 0.0590
_diffrn_reflns_limit_h_max 11
_diffrn_reflns_limit_h_min -11
_diffrn_reflns_limit_k_max 12
_diffrn_reflns_limit_k_min -12
_diffrn_reflns_limit_l_max 18
_diffrn_reflns_limit_l_min -18
_diffrn_reflns_number 9740
_diffrn_reflns_theta_full 26.40
_diffrn_reflns_theta_max 26.40
_diffrn_reflns_theta_min 2.20
_exptl_absorpt_coefficient_mu 0.127
_exptl_absorpt_correction_type none
_exptl_crystal_colour colorless
_exptl_crystal_density_diffrn 1.443
_exptl_crystal_description plates
_exptl_crystal_F_000 540
_exptl_crystal_size_max 0.50
_exptl_crystal_size_mid 0.35
_exptl_crystal_size_min 0.15
_refine_diff_density_max 0.186
_refine_diff_density_min -0.209
_refine_diff_density_rms 0.044
_refine_ls_extinction_method none
_refine_ls_goodness_of_fit_ref 0.978
_refine_ls_hydrogen_treatment mixed
_refine_ls_matrix_type full
_refine_ls_number_parameters 391
_refine_ls_number_reflns 4886
_refine_ls_number_restraints 0
_refine_ls_restrained_S_all 0.978
_refine_ls_R_factor_all 0.0610
_refine_ls_R_factor_gt 0.0460
_refine_ls_shift/su_max 0.013
_refine_ls_shift/su_mean 0.009
_refine_ls_structure_factor_coef Fsqd
_refine_ls_weighting_details 'calc w=1/[\s^2^(Fo^2^)+(0.0634P)^2^+0.0000P] where P=(Fo^2^+2Fc^2^)/3'
_refine_ls_weighting_scheme calc
_refine_ls_wR_factor_gt 0.1188
_refine_ls_wR_factor_ref 0.1270
_reflns_number_gt 3418
_reflns_number_total 4886
_reflns_threshold_expression >2sigma(I)
_cod_data_source_file ja027458g-2_s3.cif
_cod_data_source_block djm0921m
_cod_original_cell_volume 1209.5(8)
_cod_database_code 4113476

loop_
_symmetry_equiv_pos_as_xyz
'x, y, z'
'-x, -y, -z'

loop_
_atom_site_label
_atom_site_type_symbol
_atom_site_fract_x
_atom_site_fract_y
_atom_site_fract_z
_atom_site_U_iso_or_equiv
_atom_site_adp_type
_atom_site_occupancy
_atom_site_symmetry_multiplicity
_atom_site_calc_flag
_atom_site_refinement_flags
_atom_site_disorder_assembly
_atom_site_disorder_group
C1 C 0.31148(16) 0.96872(15) 0.20537(9) 0.0444(3) Uani 1 1 d . . .
C2 C 0.26914(17) 0.87825(17) 0.09870(10) 0.0499(4) Uani 1 1 d . . .
C3 C 0.1475(2) 0.66400(17) 0.14383(12) 0.0707(5) Uani 1 1 d . . .
H3A H 0.2248 0.6190 0.1662 0.085 Uiso 1 1 calc R . .
H3B H 0.0527 0.5885 0.1136 0.085 Uiso 1 1 calc R . .
C4 C 0.12023(19) 0.76621(17) 0.22796(11) 0.0587(4) Uani 1 1 d . . .
H4A H 0.0408 0.8097 0.2067 0.070 Uiso 1 1 calc R . .
H4B H 0.0865 0.7154 0.2746 0.070 Uiso 1 1 calc R . .
C5 C 0.2624(2) 0.95888(17) 0.36954(10) 0.0568(4) Uani 1 1 d . . .
H5A H 0.1795 1.0052 0.3654 0.068 Uiso 1 1 calc R . .
H5B H 0.3588 1.0341 0.3948 0.068 Uiso 1 1 calc R . .
C6 C 0.24039(18) 0.86592(17) 0.43933(10) 0.0524(4) Uani 1 1 d . . .
C7 C 0.3059(3) 0.7530(2) 0.44060(13) 0.0793(6) Uani 1 1 d . . .
H7 H 0.3665 0.7308 0.3960 0.095 Uiso 1 1 calc R . .
C8 C 0.2834(3) 0.6730(2) 0.50629(14) 0.0878(6) Uani 1 1 d . . .
H8 H 0.3304 0.5988 0.5063 0.105 Uiso 1 1 calc R . .
C9 C 0.1925(3) 0.7014(2) 0.57182(13) 0.0826(6) Uani 1 1 d . . .
H9 H 0.1732 0.6443 0.6142 0.099 Uiso 1 1 calc R . .
C10 C 0.1312(3) 0.8144(3) 0.57371(15) 0.0910(7) Uani 1 1 d . . .
H10 H 0.0733 0.8380 0.6197 0.109 Uiso 1 1 calc R . .
C11 C 0.1541(2) 0.8946(2) 0.50788(13) 0.0749(5) Uani 1 1 d . . .
H11 H 0.1096 0.9707 0.5099 0.090 Uiso 1 1 calc R . .
C12 C 0.22958(16) 1.08993(15) 0.21137(9) 0.0459(3) Uani 1 1 d . . .
C13 C 0.28789(19) 1.22202(16) 0.28032(11) 0.0549(4) Uani 1 1 d . . .
H13 H 0.3823 1.2406 0.3219 0.066 Uiso 1 1 calc R . .
C14 C 0.2082(2) 1.32664(18) 0.28835(13) 0.0646(4) Uani 1 1 d . . .
H14 H 0.2489 1.4152 0.3341 0.078 Uiso 1 1 calc R . .
C15 C 0.0685(2) 1.29674(19) 0.22747(13) 0.0617(4) Uani 1 1 d . . .
C16 C 0.00490(19) 1.16920(19) 0.15924(12) 0.0607(4) Uani 1 1 d . . .
H16 H -0.0905 1.1516 0.1189 0.073 Uiso 1 1 calc R . .
C17 C 0.08644(17) 1.06599(17) 0.15155(10) 0.0529(4) Uani 1 1 d . . .
H17 H 0.0444 0.9782 0.1051 0.063 Uiso 1 1 calc R . .
C18 C 0.49385(16) 1.02644(15) 0.23091(10) 0.0470(3) Uani 1 1 d . . .
H18 H 0.5219 1.0719 0.3006 0.056 Uiso 1 1 calc R . .
C19 C 0.56483(18) 1.14237(17) 0.18275(11) 0.0578(4) Uani 1 1 d . . .
H19A H 0.6742 1.1764 0.2074 0.087 Uiso 1 1 calc R . .
H19B H 0.5196 1.2214 0.1966 0.087 Uiso 1 1 calc R . .
H19C H 0.5450 1.1018 0.1141 0.087 Uiso 1 1 calc R . .
C20 C 0.56519(16) 0.89973(16) 0.21432(10) 0.0474(3) Uani 1 1 d . . .
C21 C 0.59833(17) 0.83685(17) 0.28879(11) 0.0545(4) Uani 1 1 d . . .
H21 H 0.5796 0.8750 0.3492 0.065 Uiso 1 1 calc R . .
C22 C 0.65830(18) 0.71934(18) 0.27547(11) 0.0569(4) Uani 1 1 d . A .
C23 C 0.68834(18) 0.66143(17) 0.18629(12) 0.0587(4) Uani 1 1 d . . .
H23 H 0.7276 0.5816 0.1767 0.070 Uiso 1 1 calc R . .
C24 C 0.65908(17) 0.72401(17) 0.11194(11) 0.0538(4) Uani 1 1 d . B .
C25 C 0.59921(16) 0.84281(16) 0.12546(10) 0.0519(4) Uani 1 1 d . . .
H25 H 0.5817 0.8846 0.0748 0.062 Uiso 1 1 calc R . .
C26 C 0.6896(3) 0.6508(2) 0.35577(15) 0.0731(5) Uani 1 1 d . . .
C27 C 0.6971(2) 0.6668(2) 0.01613(14) 0.0667(5) Uani 1 1 d . . .
F1 F 0.7084(8) 0.7390(5) 0.4444(4) 0.1100(17) Uani 0.702(15) 1 d P A 1
F2 F 0.8163(7) 0.6067(7) 0.3565(4) 0.1143(19) Uani 0.702(15) 1 d P A 1
F3 F 0.5758(5) 0.5419(7) 0.3523(4) 0.1124(17) Uani 0.702(15) 1 d P A 1
F1A F 0.641(4) 0.698(3) 0.4284(14) 0.200(9) Uani 0.298(15) 1 d P A 2
F2A F 0.8245(13) 0.663(3) 0.3834(15) 0.165(7) Uani 0.298(15) 1 d P A 2
F3A F 0.626(3) 0.5075(15) 0.3303(15) 0.189(8) Uani 0.298(15) 1 d P A 2
F4 F 0.739(2) 0.5500(14) 0.0102(8) 0.155(4) Uani 0.51(2) 1 d P B 3
F5 F 0.8049(18) 0.7608(15) -0.0058(8) 0.133(4) Uani 0.51(2) 1 d P B 3
F6 F 0.5859(8) 0.6352(14) -0.0536(6) 0.114(3) Uani 0.51(2) 1 d P B 3
F4A F 0.6825(14) 0.5265(6) -0.0046(8) 0.122(3) Uani 0.49(2) 1 d P B 4
F5A F 0.8389(10) 0.7208(16) 0.0142(8) 0.114(3) Uani 0.49(2) 1 d P B 4
F6A F 0.6061(14) 0.6822(15) -0.0582(6) 0.131(4) Uani 0.49(2) 1 d P B 4
F7 F -0.00910(13) 1.40076(12) 0.23576(9) 0.0901(4) Uani 1 1 d . . .
N1 N 0.26488(13) 0.87706(12) 0.27172(8) 0.0469(3) Uani 1 1 d . . .
O1 O 0.19902(14) 0.73752(12) 0.07343(7) 0.0681(3) Uani 1 1 d . . .
O2 O 0.30078(12) 0.93429(12) 0.03568(7) 0.0623(3) Uani 1 1 d . . .

loop_
_atom_site_aniso_label
_atom_site_aniso_U_11
_atom_site_aniso_U_22
_atom_site_aniso_U_33
_atom_site_aniso_U_23
_atom_site_aniso_U_13
_atom_site_aniso_U_12
C1 0.0488(8) 0.0476(8) 0.0404(7) 0.0154(6) 0.0106(6) 0.0153(7)
C2 0.0490(8) 0.0581(10) 0.0456(8) 0.0127(7) 0.0100(6) 0.0211(7)
C3 0.0886(13) 0.0510(10) 0.0643(10) 0.0117(8) 0.0106(9) 0.0096(9)
C4 0.0620(10) 0.0547(9) 0.0599(9) 0.0212(8) 0.0152(8) 0.0093(8)
C5 0.0762(11) 0.0537(9) 0.0474(8) 0.0174(7) 0.0226(7) 0.0215(8)
C6 0.0605(9) 0.0540(9) 0.0439(8) 0.0151(7) 0.0135(7) 0.0142(8)
C7 0.1169(16) 0.0802(13) 0.0705(11) 0.0369(10) 0.0459(11) 0.0518(13)
C8 0.1340(19) 0.0797(13) 0.0706(12) 0.0373(10) 0.0294(12) 0.0480(14)
C9 0.1171(17) 0.0795(13) 0.0581(10) 0.0360(10) 0.0217(11) 0.0207(13)
C10 0.1059(16) 0.1139(17) 0.0833(13) 0.0531(13) 0.0529(12) 0.0416(15)
C11 0.0811(12) 0.0918(14) 0.0782(12) 0.0441(10) 0.0382(10) 0.0407(11)
C12 0.0512(8) 0.0506(9) 0.0430(7) 0.0187(6) 0.0165(6) 0.0171(7)
C13 0.0587(9) 0.0534(9) 0.0548(9) 0.0167(7) 0.0128(7) 0.0169(8)
C14 0.0778(12) 0.0503(10) 0.0713(10) 0.0159(8) 0.0266(9) 0.0215(9)
C15 0.0681(11) 0.0637(11) 0.0761(11) 0.0332(9) 0.0359(9) 0.0351(9)
C16 0.0545(9) 0.0784(12) 0.0645(10) 0.0318(9) 0.0226(8) 0.0292(9)
C17 0.0537(9) 0.0598(9) 0.0496(8) 0.0180(7) 0.0156(7) 0.0177(8)
C18 0.0500(8) 0.0489(8) 0.0438(7) 0.0137(6) 0.0105(6) 0.0151(7)
C19 0.0573(9) 0.0602(10) 0.0625(9) 0.0242(8) 0.0192(7) 0.0173(8)
C20 0.0428(8) 0.0512(9) 0.0495(8) 0.0165(7) 0.0074(6) 0.0132(7)
C21 0.0539(9) 0.0627(10) 0.0516(8) 0.0204(7) 0.0112(7) 0.0194(8)
C22 0.0534(9) 0.0584(10) 0.0651(10) 0.0269(8) 0.0098(7) 0.0183(8)
C23 0.0535(9) 0.0528(9) 0.0735(10) 0.0201(8) 0.0125(8) 0.0186(8)
C24 0.0479(8) 0.0545(9) 0.0606(9) 0.0154(7) 0.0129(7) 0.0155(7)
C25 0.0488(8) 0.0575(9) 0.0534(8) 0.0199(7) 0.0113(7) 0.0167(7)
C26 0.0774(14) 0.0791(14) 0.0780(13) 0.0390(11) 0.0173(12) 0.0324(12)
C27 0.0702(13) 0.0643(12) 0.0673(11) 0.0134(9) 0.0173(10) 0.0233(10)
F1 0.177(4) 0.104(3) 0.0621(15) 0.0304(16) 0.003(2) 0.069(2)
F2 0.121(4) 0.159(3) 0.132(3) 0.096(3) 0.053(3) 0.101(4)
F3 0.103(2) 0.107(4) 0.133(3) 0.082(3) 0.0130(17) -0.002(2)
F1A 0.31(2) 0.31(2) 0.124(11) 0.156(13) 0.113(12) 0.234(19)
F2A 0.077(6) 0.276(17) 0.147(10) 0.121(11) -0.031(6) 0.030(8)
F3A 0.30(2) 0.063(4) 0.152(9) 0.050(5) -0.079(10) 0.013(9)
F4 0.273(9) 0.175(8) 0.106(3) 0.057(5) 0.089(5) 0.183(8)
F5 0.163(9) 0.115(4) 0.097(5) 0.007(3) 0.082(6) -0.022(5)
F6 0.093(4) 0.149(6) 0.072(3) -0.010(3) 0.006(3) 0.021(4)
F4A 0.189(6) 0.050(3) 0.135(5) 0.008(3) 0.094(4) 0.026(4)
F5A 0.069(3) 0.168(10) 0.085(3) 0.018(4) 0.0343(19) -0.001(4)
F6A 0.210(10) 0.173(7) 0.049(2) 0.016(4) 0.013(4) 0.150(8)
F7 0.0983(8) 0.0821(8) 0.1210(9) 0.0413(7) 0.0450(7) 0.0570(7)
N1 0.0547(7) 0.0462(7) 0.0413(6) 0.0136(5) 0.0130(5) 0.0132(6)
O1 0.0877(8) 0.0578(7) 0.0522(6) 0.0041(5) 0.0146(6) 0.0170(6)
O2 0.0678(7) 0.0809(8) 0.0427(6) 0.0199(5) 0.0150(5) 0.0235(6)

loop_
_atom_type_symbol
_atom_type_description
_atom_type_scat_dispersion_real
_atom_type_scat_dispersion_imag
_atom_type_scat_source
C C 0.0033 0.0016 'International Tables Vol C Tables 4.2.6.8 and 6.1.1.4'
H H 0.0000 0.0000 'International Tables Vol C Tables 4.2.6.8 and 6.1.1.4'
N N 0.0061 0.0033 'International Tables Vol C Tables 4.2.6.8 and 6.1.1.4'
O O 0.0106 0.0060 'International Tables Vol C Tables 4.2.6.8 and 6.1.1.4'
F F 0.0171 0.0103 'International Tables Vol C Tables 4.2.6.8 and 6.1.1.4'

loop_
_geom_angle_atom_site_label_1
_geom_angle_atom_site_label_2
_geom_angle_atom_site_label_3
_geom_angle
N1 C1 C12 111.62(10)
N1 C1 C2 111.32(12)
C12 C1 C2 106.97(11)
N1 C1 C18 107.46(10)
C12 C1 C18 113.48(12)
C2 C1 C18 105.89(11)
O2 C2 O1 117.87(13)
O2 C2 C1 120.23(14)
O1 C2 C1 121.90(13)
O1 C3 C4 111.22(13)
N1 C4 C3 107.77(13)
N1 C5 C6 113.26(12)
C11 C6 C7 116.43(15)
C11 C6 C5 119.70(14)
C7 C6 C5 123.84(13)
C8 C7 C6 121.44(16)
C9 C8 C7 120.68(18)
C10 C9 C8 118.74(17)
C9 C10 C11 120.39(18)
C6 C11 C10 122.23(18)
C13 C12 C17 117.27(13)
C13 C12 C1 122.13(13)
C17 C12 C1 120.43(13)
C14 C13 C12 121.38(15)
C15 C14 C13 118.57(16)
C16 C15 C14 122.78(15)
C16 C15 F7 119.06(16)
C14 C15 F7 118.16(16)
C15 C16 C17 118.01(15)
C16 C17 C12 121.99(15)
C20 C18 C19 111.95(11)
C20 C18 C1 109.96(12)
C19 C18 C1 116.02(11)
C21 C20 C25 117.64(13)
C21 C20 C18 120.28(12)
C25 C20 C18 122.09(12)
C22 C21 C20 121.80(14)
C21 C22 C23 120.12(14)
C21 C22 C26 121.06(15)
C23 C22 C26 118.82(15)
C24 C23 C22 118.98(15)
C23 C24 C25 120.91(14)
C23 C24 C27 119.76(15)
C25 C24 C27 119.30(14)
C24 C25 C20 120.51(13)
F2A C26 F1A 106.2(11)
F2A C26 F3 126.1(10)
F1A C26 F3 78.6(17)
F2A C26 F2 26.2(15)
F1A C26 F2 125.2(11)
F3 C26 F2 108.2(4)
F2A C26 F3A 103.3(9)
F1A C26 F3A 105.4(11)
F3 C26 F3A 30.8(14)
F2 C26 F3A 80.4(13)
F2A C26 F1 81.9(13)
F1A C26 F1 27.9(19)
F3 C26 F1 103.9(4)
F2 C26 F1 105.4(4)
F3A C26 F1 125.3(11)
F2A C26 C22 113.9(7)
F1A C26 C22 114.0(7)
F3 C26 C22 112.1(3)
F2 C26 C22 112.8(3)
F3A C26 C22 113.1(7)
F1 C26 C22 113.8(3)
F6 C27 F5A 125.2(6)
F6 C27 F4 104.5(6)
F5A C27 F4 83.3(7)
F6 C27 F5 103.8(6)
F5A C27 F5 28.8(6)
F4 C27 F5 108.2(6)
F6 C27 F6A 21.3(7)
F5A C27 F6A 109.9(6)
F4 C27 F6A 120.3(6)
F5 C27 F6A 84.7(6)
F6 C27 F4A 85.1(6)
F5A C27 F4A 103.3(6)
F4 C27 F4A 22.2(8)
F5 C27 F4A 124.3(7)
F6A C27 F4A 103.8(6)
F6 C27 C24 113.5(4)
F5A C27 C24 112.2(5)
F4 C27 C24 113.2(4)
F5 C27 C24 112.9(5)
F6A C27 C24 113.9(4)
F4A C27 C24 112.9(4)
C4 N1 C5 111.65(11)
C4 N1 C1 111.61(11)
C5 N1 C1 114.52(11)
C2 O1 C3 121.29(12)

loop_
_geom_bond_atom_site_label_1
_geom_bond_atom_site_label_2
_geom_bond_distance
C1 N1 1.4998(17)
C1 C12 1.5431(19)
C1 C2 1.548(2)
C1 C18 1.584(2)
C2 O2 1.2039(17)
C2 O1 1.3304(19)
C3 O1 1.448(2)
C3 C4 1.492(2)
C4 N1 1.456(2)
C5 N1 1.4742(18)
C5 C6 1.514(2)
C6 C11 1.373(2)
C6 C7 1.383(2)
C7 C8 1.374(3)
C8 C9 1.371(3)
C9 C10 1.355(3)
C10 C11 1.377(2)
C12 C13 1.390(2)
C12 C17 1.396(2)
C13 C14 1.387(2)
C14 C15 1.368(2)
C15 C16 1.359(2)
C15 F7 1.3690(17)
C16 C17 1.388(2)
C18 C20 1.527(2)
C18 C19 1.535(2)
C20 C21 1.390(2)
C20 C25 1.394(2)
C21 C22 1.381(2)
C22 C23 1.385(2)
C22 C26 1.496(2)
C23 C24 1.380(2)
C24 C25 1.391(2)
C24 C27 1.499(2)
C26 F2A 1.205(11)
C26 F1A 1.239(17)
C26 F3 1.295(5)
C26 F2 1.323(5)
C26 F3A 1.343(13)
C26 F1 1.345(6)
C27 F6 1.251(8)
C27 F5A 1.284(10)
C27 F4 1.284(7)
C27 F5 1.312(10)
C27 F6A 1.321(8)
C27 F4A 1.322(7)
